data_2310629
loop_
_publ_author_name
'Lindqvist, I.'
'Moertsell, M.'

_publ_section_title
;
 The structure of potassium pyrosulfite and the nature of the pyrosulfite
 ion
;
_journal_name_full 'Acta Crystallographica (1,1948-23,1967)'
_journal_page_first 406
_journal_page_last 409
_journal_volume 10
_journal_year 1957
_chemical_formula_sum 'K2 O5 S2'
_chemical_name_systematic 'K2 (S2 O5)'
_space_group_IT_number 11
_symmetry_space_group_name_Hall '-P 2yb'
_symmetry_space_group_name_H-M 'P 1 21/m 1'
_cell_angle_alpha 90
_cell_angle_beta 102.61
_cell_angle_gamma 90
_cell_formula_units_Z 2
_cell_length_a 6.936
_cell_length_b 6.166
_cell_length_c 7.548
_cell_volume 315.022
_citation_journal_id_ASTM ACCRA9
_cod_data_source_file Lindqvist_ACCRA9_1957_240.cif
_cod_data_source_block K2O5S2
_cod_original_cell_volume 315.0216
_cod_database_code 2310629

loop_
_symmetry_equiv_pos_as_xyz
x,y,z
-x,y+1/2,-z
-x,-y,-z
x,-y-1/2,z

loop_
_atom_site_label
_atom_site_type_symbol
_atom_site_fract_x
_atom_site_fract_y
_atom_site_fract_z
_atom_site_occupancy
_atom_site_U_iso_or_equiv
S2 S+5 0.702 0.25 0.238 1 0.0
O2 O-2 0.632 0.053 0.314 1 0.0
K1 K+1 0.215 0.25 0.936 1 0.0
S1 S+3 0.027 0.25 0.329 1 0.0
O3 O-2 0.66 0.25 0.043 1 0.0
O1 O-2 0.078 0.051 0.235 1 0.0
K2 K+1 0.639 0.25 0.673 1 0.0
